data_4024795
loop_
_publ_author_name
'Vrushali H. Jadhav'
'Omprakash P. Bande'
'Rahul V. Pinjari'
'Shridhar P. Gejji'
'Vedavati G. Puranik'
'Dilip D. Dhavale'

_publ_section_title
;
Synthesis and Conformational Study of Chiral Oxepines: The Baylis-Hillman
Reaction and RCM Approach with Sugar Aldehyde
;
_journal_name_full 'Journal of Organic Chemistry'
_journal_page_first 6486
_journal_page_last 6494
_journal_paper_doi 10.1021/jo900660q
_journal_volume 74
_journal_year 2009
_chemical_formula_moiety 'C12 H18 O6'
_chemical_formula_sum 'C12 H18 O6'
_chemical_formula_weight 258.26
_chemical_melting_point 419.1(10)
_chemical_name_common Oxepines
_chemical_name_systematic
; 

 ? 

;
_space_group_IT_number 19
_symmetry_cell_setting orthorhombic
_symmetry_space_group_name_Hall 'P 2ac 2ab'
_symmetry_space_group_name_H-M 'P 21 21 21'
_atom_sites_solution_hydrogens geom
_atom_sites_solution_primary direct
_atom_sites_solution_secondary difmap
_audit_creation_method SHELXL-97
_cell_angle_alpha 90.00
_cell_angle_beta 90.00
_cell_angle_gamma 90.00
_cell_formula_units_Z 4
_cell_length_a 8.8165(5)
_cell_length_b 11.1574(6)
_cell_length_c 12.4237(7)
_cell_measurement_temperature 296(2)
_cell_measurement_theta_max 28.173
_cell_measurement_theta_min 2.454
_cell_volume 1222.11(12)
_computing_cell_refinement 'BRUKER SAINT'
_computing_data_collection 'BRUKER SMART'
_computing_data_reduction 'BRUKER SAINT'
_computing_molecular_graphics SHELXTL
_computing_publication_material SHELXTL
_computing_structure_refinement 'SHELXL-97 (Sheldrick, 1997)'
_computing_structure_solution 'SHELXS-97 (Sheldrick, 1990)'
_diffrn_ambient_temperature 296(2)
_diffrn_measured_fraction_theta_full 0.998
_diffrn_measured_fraction_theta_max 0.998
_diffrn_measurement_device 'Bruker Smart APEX'
_diffrn_measurement_device_type 'CCD Area Detector'
_diffrn_measurement_method 'Omega Scan'
_diffrn_radiation_monochromator graphite
_diffrn_radiation_source 'fine-focus sealed tube'
_diffrn_radiation_type MoK\a
_diffrn_radiation_wavelength 0.71073
_diffrn_reflns_av_R_equivalents 0.0204
_diffrn_reflns_av_sigmaI/netI 0.0197
_diffrn_reflns_limit_h_max 10
_diffrn_reflns_limit_h_min -10
_diffrn_reflns_limit_k_max 11
_diffrn_reflns_limit_k_min -13
_diffrn_reflns_limit_l_max 13
_diffrn_reflns_limit_l_min -14
_diffrn_reflns_number 6151
_diffrn_reflns_theta_full 25.00
_diffrn_reflns_theta_max 25.00
_diffrn_reflns_theta_min 2.45
_exptl_absorpt_coefficient_mu 0.113
_exptl_absorpt_correction_T_max 0.9717
_exptl_absorpt_correction_T_min 0.9510
_exptl_absorpt_correction_type multi-scan
_exptl_absorpt_process_details 'Bruker SADABS'
_exptl_crystal_colour colourless
_exptl_crystal_density_diffrn 1.404
_exptl_crystal_density_method 'not measured'
_exptl_crystal_description rectangular
_exptl_crystal_F_000 552
_exptl_crystal_size_max 0.45
_exptl_crystal_size_mid 0.35
_exptl_crystal_size_min 0.26
_refine_diff_density_max 0.371
_refine_diff_density_min -0.649
_refine_diff_density_rms 0.171
_refine_ls_abs_structure_details 'Flack H D (1983), Acta Cryst. A39, 876-881'
_refine_ls_abs_structure_Flack 0.3(9)
_refine_ls_extinction_method none
_refine_ls_goodness_of_fit_ref 1.169
_refine_ls_hydrogen_treatment riding
_refine_ls_matrix_type full
_refine_ls_number_parameters 167
_refine_ls_number_reflns 2132
_refine_ls_number_restraints 0
_refine_ls_restrained_S_all 1.169
_refine_ls_R_factor_all 0.0432
_refine_ls_R_factor_gt 0.0426
_refine_ls_shift/su_max 0.000
_refine_ls_shift/su_mean 0.000
_refine_ls_structure_factor_coef Fsqd
_refine_ls_weighting_details 'calc w=1/[\s^2^(Fo^2^)+(0.0718P)^2^+0.0902P] where P=(Fo^2^+2Fc^2^)/3'
_refine_ls_weighting_scheme calc
_refine_ls_wR_factor_gt 0.1031
_refine_ls_wR_factor_ref 0.1038
_reflns_number_gt 2085
_reflns_number_total 2132
_reflns_threshold_expression >2sigma(I)
_cod_data_source_file jo900660q_si_001.cif
_cod_data_source_block C12H18O6compound6a
_cod_depositor_comments
;
The following automatic conversions were performed:
'_symmetry_cell_setting' value 'Orthorhombic' changed to 'orthorhombic'
according to '/home/saulius/struct/CIF-dictionaries/cif_core.dic'
dictionary named 'cif_core.dic' version 2.4.1 from 2010-06-29.

Automatic conversion script
Id: cif_fix_enum 1527 2010-12-29 10:47:43Z saulius 

The following automatic conversions were performed:

'_chemical_melting_point' value '145-147 degree centigrade' was
changed to '419.1(10)' - it was converted from degrees Celsius(C) to
Kelvins(K), the average value was taken and precision was estimated.

Automatic conversion script
Id: cif_fix_values 1646 2011-03-28 12:23:43Z adriana 
;
_cod_original_sg_symbol_H-M P212121
_cod_database_code 4024795

loop_
_symmetry_equiv_pos_as_xyz
'x, y, z'
'-x+1/2, -y, z+1/2'
'-x, y+1/2, -z+1/2'
'x+1/2, -y+1/2, -z'

loop_
_atom_site_label
_atom_site_type_symbol
_atom_site_fract_x
_atom_site_fract_y
_atom_site_fract_z
_atom_site_U_iso_or_equiv
_atom_site_adp_type
_atom_site_occupancy
_atom_site_symmetry_multiplicity
_atom_site_calc_flag
_atom_site_refinement_flags
_atom_site_disorder_assembly
_atom_site_disorder_group
O2 O 0.20136(13) 0.06000(10) 0.70185(10) 0.0357(3) Uani 1 1 d . . .
O1 O 0.08608(18) 0.36580(11) 0.70197(10) 0.0482(4) Uani 1 1 d . . .
O5 O 0.16390(17) 0.22276(11) 0.92832(10) 0.0428(3) Uani 1 1 d . . .
O3 O -0.06352(14) 0.15337(11) 0.60374(11) 0.0398(3) Uani 1 1 d . . .
H3 H -0.0380 0.0848 0.6190 0.060 Uiso 1 1 calc R . .
O4 O 0.14084(17) 0.28191(13) 0.33110(11) 0.0494(3) Uani 1 1 d . . .
H4 H 0.2274 0.3032 0.3457 0.074 Uiso 1 1 calc R . .
O6 O 0.04708(16) 0.39754(11) 0.88458(10) 0.0432(3) Uani 1 1 d . . .
C5 C 0.06355(19) 0.21651(14) 0.55912(12) 0.0328(4) Uani 1 1 d . . .
H5 H 0.0216 0.2836 0.5177 0.039 Uiso 1 1 calc R . .
C6 C 0.1549(2) 0.14145(15) 0.48042(13) 0.0346(4) Uani 1 1 d . . .
C8 C 0.3080(2) 0.02764(16) 0.62017(15) 0.0419(4) Uani 1 1 d . . .
H8A H 0.3221 -0.0586 0.6216 0.050 Uiso 1 1 calc R . .
H8B H 0.4049 0.0645 0.6367 0.050 Uiso 1 1 calc R . .
C3 C 0.21193(19) 0.18202(14) 0.73422(14) 0.0329(4) Uani 1 1 d . . .
H3A H 0.3150 0.2000 0.7589 0.040 Uiso 1 1 calc R . .
C2 C 0.0979(2) 0.20370(14) 0.82542(14) 0.0346(4) Uani 1 1 d . . .
H2 H 0.0239 0.1382 0.8286 0.041 Uiso 1 1 calc R . .
C4 C 0.1638(2) 0.27148(15) 0.64602(13) 0.0337(4) Uani 1 1 d . . .
H4A H 0.2550 0.3046 0.6121 0.040 Uiso 1 1 calc R . .
C7 C 0.2616(2) 0.06394(15) 0.50922(15) 0.0384(4) Uani 1 1 d . . .
H7 H 0.3142 0.0276 0.4532 0.046 Uiso 1 1 calc R . .
C9 C 0.1198(2) 0.16141(18) 0.36369(14) 0.0433(4) Uani 1 1 d . . .
H9A H 0.1845 0.1101 0.3205 0.052 Uiso 1 1 calc R . .
H9B H 0.0154 0.1384 0.3500 0.052 Uiso 1 1 calc R . .
C1 C 0.0190(2) 0.32163(14) 0.79761(13) 0.0362(4) Uani 1 1 d . . .
H1 H -0.0902 0.3094 0.7878 0.043 Uiso 1 1 calc R . .
C11 C 0.3187(3) 0.4036(2) 0.9171(2) 0.0575(6) Uani 1 1 d . . .
H11A H 0.3986 0.3677 0.9585 0.086 Uiso 1 1 calc R . .
H11B H 0.3164 0.4883 0.9305 0.086 Uiso 1 1 calc R . .
H11C H 0.3363 0.3895 0.8419 0.086 Uiso 1 1 calc R . .
C10 C 0.1677(2) 0.34862(16) 0.94948(14) 0.0391(4) Uani 1 1 d . . .
C12 C 0.1294(3) 0.3696(2) 1.06605(17) 0.0611(6) Uani 1 1 d . . .
H12A H 0.0297 0.3392 1.0807 0.092 Uiso 1 1 calc R . .
H12B H 0.1324 0.4539 1.0811 0.092 Uiso 1 1 calc R . .
H12C H 0.2019 0.3289 1.1107 0.092 Uiso 1 1 calc R . .

loop_
_atom_site_aniso_label
_atom_site_aniso_U_11
_atom_site_aniso_U_22
_atom_site_aniso_U_33
_atom_site_aniso_U_23
_atom_site_aniso_U_13
_atom_site_aniso_U_12
O2 0.0431(7) 0.0262(5) 0.0378(6) 0.0018(5) 0.0060(5) 0.0046(5)
O1 0.0786(10) 0.0276(6) 0.0386(7) 0.0004(5) 0.0057(7) 0.0133(6)
O5 0.0640(9) 0.0316(6) 0.0330(6) 0.0018(5) -0.0051(6) 0.0060(6)
O3 0.0319(6) 0.0362(6) 0.0514(7) 0.0032(5) 0.0043(5) 0.0025(5)
O4 0.0499(8) 0.0568(8) 0.0413(7) 0.0140(6) -0.0045(6) -0.0020(7)
O6 0.0509(7) 0.0375(6) 0.0410(7) -0.0085(5) -0.0070(6) 0.0128(6)
C5 0.0370(8) 0.0290(7) 0.0326(8) 0.0042(7) 0.0035(7) 0.0039(7)
C6 0.0381(8) 0.0307(8) 0.0351(8) -0.0020(6) 0.0048(7) -0.0023(6)
C8 0.0425(10) 0.0349(9) 0.0483(10) 0.0023(8) 0.0083(8) 0.0133(7)
C3 0.0360(8) 0.0278(7) 0.0350(8) 0.0002(6) 0.0003(7) 0.0008(6)
C2 0.0402(8) 0.0309(8) 0.0325(8) -0.0009(7) 0.0026(7) -0.0008(6)
C4 0.0431(9) 0.0252(7) 0.0329(8) 0.0011(6) 0.0039(7) 0.0001(7)
C7 0.0422(9) 0.0329(8) 0.0400(9) -0.0024(7) 0.0106(7) 0.0025(7)
C9 0.0457(10) 0.0488(10) 0.0355(9) -0.0062(8) 0.0007(8) -0.0027(8)
C1 0.0382(9) 0.0345(8) 0.0358(8) -0.0050(7) -0.0031(7) 0.0044(7)
C11 0.0489(12) 0.0494(12) 0.0742(14) -0.0024(10) -0.0045(10) -0.0033(9)
C10 0.0487(10) 0.0309(8) 0.0376(9) -0.0002(7) -0.0050(8) 0.0048(7)
C12 0.0932(18) 0.0513(12) 0.0389(11) -0.0060(9) -0.0031(11) 0.0084(12)

loop_
_atom_type_symbol
_atom_type_description
_atom_type_scat_dispersion_real
_atom_type_scat_dispersion_imag
_atom_type_scat_source
C C 0.0033 0.0016 'International Tables Vol C Tables 4.2.6.8 and 6.1.1.4'
H H 0.0000 0.0000 'International Tables Vol C Tables 4.2.6.8 and 6.1.1.4'
O O 0.0106 0.0060 'International Tables Vol C Tables 4.2.6.8 and 6.1.1.4'

loop_
_geom_angle_atom_site_label_1
_geom_angle_atom_site_label_2
_geom_angle_atom_site_label_3
_geom_angle
_geom_angle_site_symmetry_1
_geom_angle_site_symmetry_3
_geom_angle_publ_flag
C3 O2 C8 113.53(13) . . ?
C1 O1 C4 110.53(12) . . ?
C2 O5 C10 108.80(13) . . ?
C5 O3 H3 109.5 . . ?
C9 O4 H4 109.5 . . ?
C1 O6 C10 109.52(13) . . ?
O3 C5 C6 113.08(13) . . ?
O3 C5 C4 112.14(13) . . ?
C6 C5 C4 111.75(15) . . ?
O3 C5 H5 106.4 . . ?
C6 C5 H5 106.4 . . ?
C4 C5 H5 106.4 . . ?
C7 C6 C9 120.26(16) . . ?
C7 C6 C5 124.17(16) . . ?
C9 C6 C5 115.56(15) . . ?
O2 C8 C7 113.98(14) . . ?
O2 C8 H8A 108.8 . . ?
C7 C8 H8A 108.8 . . ?
O2 C8 H8B 108.8 . . ?
C7 C8 H8B 108.8 . . ?
H8A C8 H8B 107.7 . . ?
O2 C3 C2 108.46(13) . . ?
O2 C3 C4 113.62(14) . . ?
C2 C3 C4 104.03(13) . . ?
O2 C3 H3A 110.2 . . ?
C2 C3 H3A 110.2 . . ?
C4 C3 H3A 110.2 . . ?
O5 C2 C1 105.14(13) . . ?
O5 C2 C3 114.80(14) . . ?
C1 C2 C3 105.49(13) . . ?
O5 C2 H2 110.4 . . ?
C1 C2 H2 110.4 . . ?
C3 C2 H2 110.4 . . ?
O1 C4 C5 111.17(14) . . ?
O1 C4 C3 105.18(12) . . ?
C5 C4 C3 113.73(13) . . ?
O1 C4 H4A 108.9 . . ?
C5 C4 H4A 108.9 . . ?
C3 C4 H4A 108.9 . . ?
C6 C7 C8 128.29(16) . . ?
C6 C7 H7 115.9 . . ?
C8 C7 H7 115.9 . . ?
O4 C9 C6 112.98(15) . . ?
O4 C9 H9A 109.0 . . ?
C6 C9 H9A 109.0 . . ?
O4 C9 H9B 109.0 . . ?
C6 C9 H9B 109.0 . . ?
H9A C9 H9B 107.8 . . ?
O6 C1 O1 111.38(14) . . ?
O6 C1 C2 105.48(13) . . ?
O1 C1 C2 107.43(14) . . ?
O6 C1 H1 110.8 . . ?
O1 C1 H1 110.8 . . ?
C2 C1 H1 110.8 . . ?
C10 C11 H11A 109.5 . . ?
C10 C11 H11B 109.5 . . ?
H11A C11 H11B 109.5 . . ?
C10 C11 H11C 109.5 . . ?
H11A C11 H11C 109.5 . . ?
H11B C11 H11C 109.5 . . ?
O5 C10 O6 104.58(14) . . ?
O5 C10 C12 108.91(16) . . ?
O6 C10 C12 108.29(17) . . ?
O5 C10 C11 111.64(16) . . ?
O6 C10 C11 110.20(15) . . ?
C12 C10 C11 112.8(2) . . ?
C10 C12 H12A 109.5 . . ?
C10 C12 H12B 109.5 . . ?
H12A C12 H12B 109.5 . . ?
C10 C12 H12C 109.5 . . ?
H12A C12 H12C 109.5 . . ?
H12B C12 H12C 109.5 . . ?

loop_
_geom_bond_atom_site_label_1
_geom_bond_atom_site_label_2
_geom_bond_distance
_geom_bond_site_symmetry_2
_geom_bond_publ_flag
O2 C3 1.4226(19) . ?
O2 C8 1.430(2) . ?
O1 C1 1.416(2) . ?
O1 C4 1.435(2) . ?
O5 C2 1.421(2) . ?
O5 C10 1.429(2) . ?
O3 C5 1.435(2) . ?
O3 H3 0.8200 . ?
O4 C9 1.416(2) . ?
O4 H4 0.8200 . ?
O6 C1 1.395(2) . ?
O6 C10 1.442(2) . ?
C5 C6 1.518(2) . ?
C5 C4 1.524(2) . ?
C5 H5 0.9800 . ?
C6 C7 1.327(3) . ?
C6 C9 1.499(2) . ?
C8 C7 1.494(3) . ?
C8 H8A 0.9700 . ?
C8 H8B 0.9700 . ?
C3 C2 1.534(2) . ?
C3 C4 1.542(2) . ?
C3 H3A 0.9800 . ?
C2 C1 1.528(2) . ?
C2 H2 0.9800 . ?
C4 H4A 0.9800 . ?
C7 H7 0.9300 . ?
C9 H9A 0.9700 . ?
C9 H9B 0.9700 . ?
C1 H1 0.9800 . ?
C11 C10 1.519(3) . ?
C11 H11A 0.9600 . ?
C11 H11B 0.9600 . ?
C11 H11C 0.9600 . ?
C10 C12 1.505(3) . ?
C12 H12A 0.9600 . ?
C12 H12B 0.9600 . ?
C12 H12C 0.9600 . ?

loop_
_geom_torsion_atom_site_label_1
_geom_torsion_atom_site_label_2
_geom_torsion_atom_site_label_3
_geom_torsion_atom_site_label_4
_geom_torsion
_geom_torsion_site_symmetry_1
_geom_torsion_site_symmetry_2
_geom_torsion_site_symmetry_3
_geom_torsion_site_symmetry_4
_geom_torsion_publ_flag
O3 C5 C6 C7 -83.2(2) . . . . ?
C4 C5 C6 C7 44.5(2) . . . . ?
O3 C5 C6 C9 98.06(18) . . . . ?
C4 C5 C6 C9 -134.28(15) . . . . ?
C3 O2 C8 C7 -80.17(19) . . . . ?
C8 O2 C3 C2 -177.25(13) . . . . ?
C8 O2 C3 C4 67.60(18) . . . . ?
C10 O5 C2 C1 -16.06(18) . . . . ?
C10 O5 C2 C3 99.39(17) . . . . ?
O2 C3 C2 O5 109.79(15) . . . . ?
C4 C3 C2 O5 -128.95(14) . . . . ?
O2 C3 C2 C1 -134.96(14) . . . . ?
C4 C3 C2 C1 -13.70(17) . . . . ?
C1 O1 C4 C5 95.61(16) . . . . ?
C1 O1 C4 C3 -27.91(18) . . . . ?
O3 C5 C4 O1 -67.10(17) . . . . ?
C6 C5 C4 O1 164.73(13) . . . . ?
O3 C5 C4 C3 51.38(18) . . . . ?
C6 C5 C4 C3 -76.78(17) . . . . ?
O2 C3 C4 O1 142.58(14) . . . . ?
C2 C3 C4 O1 24.83(17) . . . . ?
O2 C3 C4 C5 20.71(19) . . . . ?
C2 C3 C4 C5 -97.04(15) . . . . ?
C9 C6 C7 C8 -176.95(18) . . . . ?
C5 C6 C7 C8 4.3(3) . . . . ?
O2 C8 C7 C6 15.4(3) . . . . ?
C7 C6 C9 O4 -120.70(19) . . . . ?
C5 C6 C9 O4 58.1(2) . . . . ?
C10 O6 C1 O1 -101.24(16) . . . . ?
C10 O6 C1 C2 15.00(19) . . . . ?
C4 O1 C1 O6 134.17(15) . . . . ?
C4 O1 C1 C2 19.13(19) . . . . ?
O5 C2 C1 O6 0.60(18) . . . . ?
C3 C2 C1 O6 -121.13(15) . . . . ?
O5 C2 C1 O1 119.50(14) . . . . ?
C3 C2 C1 O1 -2.22(18) . . . . ?
C2 O5 C10 O6 25.07(18) . . . . ?
C2 O5 C10 C12 140.65(18) . . . . ?
C2 O5 C10 C11 -94.08(18) . . . . ?
C1 O6 C10 O5 -24.90(19) . . . . ?
C1 O6 C10 C12 -140.92(17) . . . . ?
C1 O6 C10 C11 95.21(18) . . . . ?

loop_
_cod_related_entry_id
_cod_related_entry_database
_cod_related_entry_code
1 ChemSpider 30659030
